data_4071866
loop_
_publ_author_name
'Bugarin, Alejandro'
'Connell, Brian T.'

_publ_section_title
;
 Chiral Nickel(II) and Palladium(II) NCN-Pincer Complexes Based on
 Substituted Benzene: Synthesis, Structure, and Lewis Acidity
;
_journal_issue 17
_journal_name_full Organometallics
_journal_page_first 4357
_journal_paper_doi 10.1021/om8004367
_journal_volume 27
_journal_year 2008
_chemical_absolute_configuration rm
_chemical_formula_sum 'C22 H31 I N2 O2 Pd'
_chemical_formula_weight 588.79
_chemical_name_systematic
;                                                                              
 ?                                                                             
;
_space_group_IT_number 4
_symmetry_cell_setting monoclinic
_symmetry_space_group_name_Hall 'P 2yb'
_symmetry_space_group_name_H-M 'P 1 21 1'
_atom_sites_solution_hydrogens geom
_atom_sites_solution_primary direct
_atom_sites_solution_secondary difmap
_audit_creation_method SHELXL-97
_cell_angle_alpha 90.00
_cell_angle_beta 94.131(9)
_cell_angle_gamma 90.00
_cell_formula_units_Z 4
_cell_length_a 6.0186(12)
_cell_length_b 32.173(6)
_cell_length_c 12.237(3)
_cell_measurement_reflns_used 607
_cell_measurement_temperature 110(2)
_cell_measurement_theta_max 35.11
_cell_measurement_theta_min 2.75
_cell_volume 2363.4(9)
_computing_cell_refinement 'Bruker FRAMBO'
_computing_data_collection 'Bruker FRAMBO'
_computing_data_reduction 'Bruker SAINT'
_computing_molecular_graphics 'Bruker SHELXTL'
_computing_publication_material 'Bruker SHELXTL'
_computing_structure_refinement 'SHELXL-97 (Sheldrick, 1997)'
_computing_structure_solution 'SHELXS-97 (Sheldrick, 1990)'
_diffrn_ambient_temperature 110(2)
_diffrn_measured_fraction_theta_full 0.990
_diffrn_measured_fraction_theta_max 0.990
_diffrn_measurement_device_type 'MWPC area detector'
_diffrn_measurement_method 'phi and omega scans'
_diffrn_radiation_monochromator graphite
_diffrn_radiation_source 'fine-focus sealed tube'
_diffrn_radiation_type CuK\a
_diffrn_radiation_wavelength 1.54184
_diffrn_reflns_av_R_equivalents 0.1589
_diffrn_reflns_av_sigmaI/netI 0.2048
_diffrn_reflns_limit_h_max 6
_diffrn_reflns_limit_h_min -6
_diffrn_reflns_limit_k_max 36
_diffrn_reflns_limit_k_min -35
_diffrn_reflns_limit_l_max 13
_diffrn_reflns_limit_l_min -13
_diffrn_reflns_number 18046
_diffrn_reflns_theta_full 59.96
_diffrn_reflns_theta_max 59.96
_diffrn_reflns_theta_min 2.75
_exptl_absorpt_coefficient_mu 16.731
_exptl_absorpt_correction_T_max 0.7308
_exptl_absorpt_correction_T_min 0.1347
_exptl_absorpt_correction_type multi-scan
_exptl_absorpt_process_details sadabs
_exptl_crystal_colour 'colorless '
_exptl_crystal_density_diffrn 1.655
_exptl_crystal_density_method 'not measured'
_exptl_crystal_description 'needle    '
_exptl_crystal_F_000 1168
_exptl_crystal_size_max 0.20
_exptl_crystal_size_mid 0.02
_exptl_crystal_size_min 0.02
_refine_diff_density_max 1.477
_refine_diff_density_min -0.757
_refine_diff_density_rms 0.176
_refine_ls_abs_structure_details 'Flack H D (1983), Acta Cryst. A39, 876-881'
_refine_ls_abs_structure_Flack 0.013(15)
_refine_ls_extinction_method none
_refine_ls_goodness_of_fit_ref 1.015
_refine_ls_hydrogen_treatment constr
_refine_ls_matrix_type full
_refine_ls_number_parameters 505
_refine_ls_number_reflns 6390
_refine_ls_number_restraints 601
_refine_ls_restrained_S_all 0.974
_refine_ls_R_factor_all 0.1307
_refine_ls_R_factor_gt 0.0784
_refine_ls_shift/su_max 0.019
_refine_ls_shift/su_mean 0.001
_refine_ls_structure_factor_coef Fsqd
_refine_ls_weighting_details
; calc                                                                         
 [0.00000+1.00000exp(0.50(sin\q/\l)^2^)]/                                      
   [\s^2^(Fo^2^)+0.0000+0.0000*P+(0.0000P)^2^+0.0000sin\q/\l]                  
 where P = 0.33333Fo^2^ + 0.66667Fc^2^                                         
;
_refine_ls_weighting_scheme calc
_refine_ls_wR_factor_gt 0.1515
_refine_ls_wR_factor_ref 0.1759
_reflns_number_gt 4041
_reflns_number_total 6390
_reflns_threshold_expression >2sigma(I)
_cod_data_source_file om8004367_si_002.cif
_cod_data_source_block D
_cod_depositor_comments
;
The following automatic conversions were performed:

'_symmetry_cell_setting' value 'Monoclinic' changed to 'monoclinic'
according to /home/saulius/struct/CIF-dictionaries/cif_core.dic
dictionary named 'cif_core.dic' version 2.4.1 from 2010-06-29.

Automatic conversion script
Id: cif_fix_values 1715 2011-07-08 13:25:40Z adriana 
;
_cod_original_cell_volume 2363.3(8)
_cod_original_sg_symbol_H-M P2(1)
_cod_database_code 4071866

loop_
_symmetry_equiv_pos_as_xyz
'x, y, z'
'-x, y+1/2, -z'

loop_
_atom_site_label
_atom_site_type_symbol
_atom_site_fract_x
_atom_site_fract_y
_atom_site_fract_z
_atom_site_U_iso_or_equiv
_atom_site_adp_type
_atom_site_occupancy
_atom_site_symmetry_multiplicity
_atom_site_calc_flag
_atom_site_refinement_flags
I1A I -0.4067(3) 0.24938(6) 0.11696(13) 0.0531(5) Uani 1 1 d DU
Pd1A Pd -0.3290(2) 0.16721(6) 0.12114(13) 0.0369(4) Uani 1 1 d DU
O1A O -0.7547(19) 0.0872(3) -0.0508(11) 0.040(2) Uani 1 1 d DU
O2A O 0.2305(18) 0.1234(3) 0.2994(11) 0.041(2) Uani 1 1 d DU
N1A N -0.591(2) 0.1445(3) 0.0190(12) 0.037(2) Uani 1 1 d DU
N2A N -0.035(2) 0.1649(4) 0.2212(12) 0.040(2) Uani 1 1 d DU
C1A C -0.264(2) 0.1080(4) 0.1248(15) 0.035(2) Uani 1 1 d DU
C2A C -0.408(3) 0.0805(3) 0.0684(15) 0.0365(19) Uani 1 1 d DU
C3A C -0.357(3) 0.0384(3) 0.0628(16) 0.036(2) Uani 1 1 d DU
H3AA H -0.4527 0.0203 0.0200 0.044 Uiso 1 1 calc R
C4A C -0.168(2) 0.0227(4) 0.1192(13) 0.037(2) Uani 1 1 d DU
C5A C -0.032(3) 0.0506(3) 0.1817(15) 0.036(2) Uani 1 1 d DU
H5AA H 0.0955 0.0401 0.2231 0.044 Uiso 1 1 calc R
C6A C -0.075(2) 0.0933(3) 0.1854(15) 0.0362(19) Uani 1 1 d DU
C7A C -0.109(3) -0.0245(4) 0.1222(12) 0.039(2) Uani 1 1 d DU
C8A C -0.158(3) -0.0390(5) 0.2401(14) 0.043(4) Uani 1 1 d DU
H8AA H -0.3150 -0.0335 0.2522 0.064 Uiso 1 1 calc R
H8AB H -0.0626 -0.0236 0.2943 0.064 Uiso 1 1 calc R
H8AC H -0.1285 -0.0688 0.2477 0.064 Uiso 1 1 calc R
C9A C 0.133(2) -0.0307(5) 0.1035(16) 0.037(3) Uani 1 1 d DU
H9AA H 0.1698 -0.0603 0.1100 0.056 Uiso 1 1 calc R
H9AB H 0.2249 -0.0149 0.1583 0.056 Uiso 1 1 calc R
H9AC H 0.1615 -0.0209 0.0300 0.056 Uiso 1 1 calc R
C10A C -0.253(3) -0.0479(5) 0.0402(14) 0.038(3) Uani 1 1 d DU
H10A H -0.4090 -0.0448 0.0562 0.056 Uiso 1 1 calc R
H10B H -0.2116 -0.0773 0.0432 0.056 Uiso 1 1 calc R
H10C H -0.2320 -0.0369 -0.0331 0.056 Uiso 1 1 calc R
C11A C -0.599(3) 0.1041(4) 0.0112(16) 0.038(2) Uani 1 1 d DU
C12A C -0.897(3) 0.1217(4) -0.0867(16) 0.041(2) Uani 1 1 d DU
H12A H -1.0475 0.1177 -0.0603 0.049 Uiso 1 1 calc R
H12B H -0.9123 0.1226 -0.1678 0.049 Uiso 1 1 calc R
C13A C -0.800(2) 0.1618(5) -0.0431(13) 0.039(2) Uani 1 1 d DU
H13A H -0.9007 0.1746 0.0092 0.047 Uiso 1 1 calc R
C14A C -0.742(3) 0.1920(5) -0.1234(14) 0.040(2) Uani 1 1 d DU
H14A H -0.6613 0.2152 -0.0831 0.048 Uiso 1 1 calc R
C15A C -0.593(3) 0.1765(6) -0.2103(15) 0.041(4) Uani 1 1 d DU
H15A H -0.5631 0.1993 -0.2602 0.061 Uiso 1 1 calc R
H15B H -0.6682 0.1538 -0.2517 0.061 Uiso 1 1 calc R
H15C H -0.4523 0.1663 -0.1748 0.061 Uiso 1 1 calc R
C16A C -0.957(3) 0.2104(6) -0.1807(16) 0.047(4) Uani 1 1 d DU
H16A H -0.9183 0.2309 -0.2354 0.071 Uiso 1 1 calc R
H16B H -1.0445 0.2239 -0.1262 0.071 Uiso 1 1 calc R
H16C H -1.0453 0.1881 -0.2169 0.071 Uiso 1 1 calc R
C17A C 0.040(3) 0.1276(4) 0.2371(16) 0.0374(19) Uani 1 1 d DU
C18A C 0.303(3) 0.1674(5) 0.3276(16) 0.042(2) Uani 1 1 d DU
H18A H 0.4401 0.1747 0.2918 0.051 Uiso 1 1 calc R
H18B H 0.3306 0.1709 0.4078 0.051 Uiso 1 1 calc R
C19A C 0.107(3) 0.1938(4) 0.2833(14) 0.043(2) Uani 1 1 d DU
H19A H 0.1626 0.2147 0.2316 0.051 Uiso 1 1 calc R
C20A C -0.006(3) 0.2174(5) 0.3763(14) 0.047(3) Uani 1 1 d DU
H20A H -0.1358 0.2325 0.3394 0.056 Uiso 1 1 calc R
C21A C 0.148(3) 0.2510(6) 0.4288(17) 0.056(4) Uani 1 1 d DU
H21A H 0.2014 0.2689 0.3714 0.083 Uiso 1 1 calc R
H21B H 0.2755 0.2378 0.4694 0.083 Uiso 1 1 calc R
H21C H 0.0656 0.2678 0.4791 0.083 Uiso 1 1 calc R
C22A C -0.102(4) 0.1894(6) 0.4623(16) 0.055(4) Uani 1 1 d DU
H22A H -0.2022 0.1689 0.4258 0.083 Uiso 1 1 calc R
H22B H -0.1851 0.2064 0.5119 0.083 Uiso 1 1 calc R
H22C H 0.0197 0.1750 0.5043 0.083 Uiso 1 1 calc R
I1B I -0.0143(2) 0.50475(6) 0.22759(11) 0.0403(4) Uani 1 1 d DU
Pd1B Pd 0.1522(2) 0.45286(6) 0.38552(12) 0.0316(4) Uani 1 1 d DU
O1B O -0.1492(19) 0.3405(3) 0.4332(10) 0.036(2) Uani 1 1 d DU
O2B O 0.7244(18) 0.4861(3) 0.5697(10) 0.039(2) Uani 1 1 d DU
N1B N -0.074(2) 0.4042(3) 0.3727(11) 0.036(2) Uani 1 1 d DU
N2B N 0.435(2) 0.4851(4) 0.4438(11) 0.037(2) Uani 1 1 d DU
C1B C 0.278(2) 0.4160(4) 0.4997(14) 0.036(2) Uani 1 1 d DU
C2B C 0.181(3) 0.3776(4) 0.5150(14) 0.0346(19) Uani 1 1 d DU
C3B C 0.271(3) 0.3500(4) 0.5932(14) 0.036(2) Uani 1 1 d DU
H3BA H 0.1968 0.3245 0.6056 0.043 Uiso 1 1 calc R
C4B C 0.469(2) 0.3591(4) 0.6532(13) 0.037(2) Uani 1 1 d DU
C5B C 0.569(3) 0.3975(4) 0.6346(14) 0.038(2) Uani 1 1 d DU
H5BA H 0.7021 0.4046 0.6771 0.046 Uiso 1 1 calc R
C6B C 0.481(2) 0.4258(4) 0.5558(14) 0.0375(19) Uani 1 1 d DU
C7B C 0.583(2) 0.3268(5) 0.7340(13) 0.040(2) Uani 1 1 d DU
C8B C 0.407(3) 0.3178(6) 0.8193(15) 0.042(4) Uani 1 1 d DU
H8BA H 0.4671 0.2971 0.8722 0.063 Uiso 1 1 calc R
H8BB H 0.2703 0.3072 0.7811 0.063 Uiso 1 1 calc R
H8BC H 0.3749 0.3436 0.8578 0.063 Uiso 1 1 calc R
C9B C 0.792(3) 0.3446(5) 0.7902(15) 0.040(4) Uani 1 1 d DU
H9BA H 0.9028 0.3489 0.7364 0.060 Uiso 1 1 calc R
H9BB H 0.8517 0.3253 0.8469 0.060 Uiso 1 1 calc R
H9BC H 0.7579 0.3713 0.8240 0.060 Uiso 1 1 calc R
C10B C 0.631(3) 0.2880(5) 0.6750(15) 0.045(4) Uani 1 1 d DU
H10D H 0.7434 0.2934 0.6228 0.068 Uiso 1 1 calc R
H10E H 0.4938 0.2779 0.6354 0.068 Uiso 1 1 calc R
H10F H 0.6866 0.2668 0.7277 0.068 Uiso 1 1 calc R
C11B C -0.027(3) 0.3733(4) 0.4398(14) 0.0349(19) Uani 1 1 d DU
C12B C -0.323(3) 0.3506(5) 0.3486(14) 0.038(2) Uani 1 1 d DU
H12C H -0.4670 0.3542 0.3820 0.045 Uiso 1 1 calc R
H12D H -0.3395 0.3276 0.2948 0.045 Uiso 1 1 calc R
C13B C -0.264(3) 0.3900(4) 0.2916(13) 0.038(2) Uani 1 1 d DU
H13B H -0.3908 0.4102 0.2906 0.045 Uiso 1 1 calc R
C14B C -0.187(3) 0.3855(5) 0.1832(13) 0.041(2) Uani 1 1 d DU
H14B H -0.1295 0.4132 0.1609 0.049 Uiso 1 1 calc R
C15B C -0.002(3) 0.3538(6) 0.1719(16) 0.040(4) Uani 1 1 d DU
H15D H 0.1247 0.3605 0.2238 0.060 Uiso 1 1 calc R
H15E H 0.0459 0.3546 0.0970 0.060 Uiso 1 1 calc R
H15F H -0.0572 0.3260 0.1876 0.060 Uiso 1 1 calc R
C16B C -0.387(3) 0.3743(6) 0.1023(15) 0.048(4) Uani 1 1 d DU
H16D H -0.5083 0.3941 0.1106 0.072 Uiso 1 1 calc R
H16E H -0.4385 0.3462 0.1179 0.072 Uiso 1 1 calc R
H16F H -0.3413 0.3755 0.0271 0.072 Uiso 1 1 calc R
C17B C 0.541(3) 0.4671(4) 0.5267(15) 0.0378(19) Uani 1 1 d DU
C18B C 0.740(3) 0.5257(5) 0.5042(15) 0.039(2) Uani 1 1 d DU
H18C H 0.8731 0.5254 0.4611 0.046 Uiso 1 1 calc R
H18D H 0.7475 0.5504 0.5528 0.046 Uiso 1 1 calc R
C19B C 0.527(3) 0.5259(4) 0.4294(14) 0.038(2) Uani 1 1 d DU
H19B H 0.5670 0.5288 0.3519 0.046 Uiso 1 1 calc R
C20B C 0.368(3) 0.5624(5) 0.4561(15) 0.040(3) Uani 1 1 d DU
H20B H 0.2245 0.5568 0.4121 0.048 Uiso 1 1 calc R
C21B C 0.451(4) 0.6041(5) 0.4145(17) 0.044(4) Uani 1 1 d DU
H21D H 0.3519 0.6264 0.4353 0.066 Uiso 1 1 calc R
H21E H 0.4533 0.6032 0.3345 0.066 Uiso 1 1 calc R
H21F H 0.6023 0.6094 0.4470 0.066 Uiso 1 1 calc R
C22B C 0.308(3) 0.5643(6) 0.5753(15) 0.044(4) Uani 1 1 d DU
H22D H 0.2127 0.5884 0.5855 0.067 Uiso 1 1 calc R
H22E H 0.4451 0.5668 0.6234 0.067 Uiso 1 1 calc R
H22F H 0.2294 0.5389 0.5934 0.067 Uiso 1 1 calc R

loop_
_atom_site_aniso_label
_atom_site_aniso_U_11
_atom_site_aniso_U_22
_atom_site_aniso_U_33
_atom_site_aniso_U_23
_atom_site_aniso_U_13
_atom_site_aniso_U_12
I1A 0.0583(10) 0.0241(6) 0.0728(11) 0.0030(7) -0.0236(9) -0.0002(8)
Pd1A 0.0319(9) 0.0255(7) 0.0518(11) -0.0001(7) -0.0077(8) -0.0002(8)
O1A 0.030(4) 0.031(4) 0.055(5) -0.003(4) -0.011(4) 0.001(4)
O2A 0.032(4) 0.032(4) 0.056(5) -0.004(4) -0.011(4) 0.001(4)
N1A 0.029(4) 0.029(3) 0.052(5) -0.003(4) -0.007(3) 0.001(3)
N2A 0.031(4) 0.031(3) 0.055(5) -0.005(4) -0.008(3) 0.003(3)
C1A 0.029(4) 0.029(3) 0.045(5) -0.005(4) -0.005(4) 0.001(3)
C2A 0.031(4) 0.030(3) 0.047(5) -0.005(3) -0.008(3) 0.002(3)
C3A 0.033(4) 0.028(3) 0.047(5) -0.004(4) -0.007(4) 0.000(4)
C4A 0.033(4) 0.029(3) 0.049(5) -0.003(4) -0.006(4) 0.002(3)
C5A 0.030(5) 0.029(3) 0.048(5) -0.003(4) -0.006(4) 0.002(4)
C6A 0.029(4) 0.030(3) 0.047(4) -0.005(4) -0.005(3) 0.001(3)
C7A 0.036(5) 0.028(4) 0.051(5) -0.002(4) -0.005(5) 0.003(4)
C8A 0.042(8) 0.032(7) 0.052(6) 0.000(6) -0.005(6) 0.009(8)
C9A 0.035(6) 0.023(7) 0.052(9) 0.000(7) -0.012(6) 0.004(5)
C10A 0.034(7) 0.026(6) 0.052(7) 0.001(7) -0.003(7) -0.003(7)
C11A 0.031(4) 0.030(3) 0.051(5) -0.004(3) -0.010(3) 0.002(3)
C12A 0.030(5) 0.034(4) 0.058(5) -0.004(4) -0.011(4) 0.003(4)
C13A 0.029(4) 0.032(4) 0.054(5) -0.003(4) -0.008(3) 0.003(4)
C14A 0.029(5) 0.034(5) 0.055(6) -0.003(4) -0.008(4) 0.006(4)
C15A 0.030(8) 0.033(8) 0.059(8) 0.002(7) -0.004(6) 0.006(7)
C16A 0.038(8) 0.037(8) 0.065(9) 0.000(7) -0.010(7) 0.015(7)
C17A 0.029(4) 0.031(3) 0.051(5) -0.004(4) -0.006(3) 0.001(3)
C18A 0.033(5) 0.031(4) 0.060(5) -0.005(4) -0.011(4) 0.003(4)
C19A 0.032(4) 0.033(4) 0.061(5) -0.008(4) -0.010(4) 0.005(4)
C20A 0.037(5) 0.035(5) 0.065(6) -0.012(4) -0.012(5) 0.007(4)
C21A 0.050(9) 0.040(7) 0.074(9) -0.014(6) -0.019(8) 0.006(7)
C22A 0.047(9) 0.053(8) 0.065(8) -0.010(7) -0.003(7) 0.004(7)
I1B 0.0503(9) 0.0316(7) 0.0382(8) 0.0033(7) -0.0037(7) 0.0022(7)
Pd1B 0.0312(9) 0.0264(7) 0.0369(9) 0.0003(7) -0.0001(7) -0.0021(7)
O1B 0.031(4) 0.030(4) 0.046(5) 0.000(3) -0.002(4) -0.001(3)
O2B 0.030(4) 0.038(4) 0.050(5) 0.003(4) 0.000(4) -0.003(3)
N1B 0.032(4) 0.029(4) 0.045(5) 0.000(3) -0.004(3) -0.001(3)
N2B 0.030(4) 0.036(4) 0.045(5) 0.001(3) 0.001(3) -0.005(3)
C1B 0.030(4) 0.032(4) 0.044(5) 0.002(3) -0.003(3) 0.000(3)
C2B 0.031(4) 0.031(3) 0.041(4) 0.000(3) -0.001(3) 0.001(3)
C3B 0.034(4) 0.032(4) 0.041(5) 0.000(4) -0.001(4) 0.000(4)
C4B 0.034(4) 0.034(4) 0.043(5) 0.001(3) -0.003(4) 0.001(4)
C5B 0.034(4) 0.036(4) 0.044(5) 0.002(4) -0.004(4) -0.001(4)
C6B 0.030(4) 0.035(3) 0.046(4) 0.002(3) -0.003(3) -0.001(3)
C7B 0.037(5) 0.035(4) 0.046(5) 0.003(4) -0.002(4) 0.003(4)
C8B 0.040(7) 0.038(8) 0.047(8) 0.006(6) -0.002(6) 0.000(7)
C9B 0.035(7) 0.032(7) 0.050(9) 0.011(6) -0.005(5) 0.005(6)
C10B 0.044(9) 0.033(6) 0.058(9) 0.002(6) 0.002(7) 0.003(6)
C11B 0.030(4) 0.030(3) 0.044(4) 0.000(3) -0.001(3) -0.001(3)
C12B 0.034(5) 0.032(4) 0.047(5) -0.001(4) -0.005(4) -0.003(4)
C13B 0.034(4) 0.032(4) 0.046(5) 0.000(4) -0.005(3) -0.002(3)
C14B 0.038(5) 0.038(5) 0.045(5) 0.001(4) -0.006(4) -0.003(4)
C15B 0.034(7) 0.049(8) 0.037(8) -0.004(7) -0.003(6) -0.003(6)
C16B 0.046(8) 0.044(8) 0.052(7) -0.002(7) -0.018(7) 0.004(7)
C17B 0.029(4) 0.036(3) 0.047(4) 0.001(3) 0.000(3) -0.002(3)
C18B 0.031(4) 0.037(4) 0.048(5) 0.001(4) 0.003(4) -0.005(3)
C19B 0.031(4) 0.037(4) 0.046(5) 0.000(4) 0.002(4) -0.006(3)
C20B 0.034(5) 0.037(4) 0.050(6) -0.001(5) 0.001(5) -0.004(4)
C21B 0.046(9) 0.036(5) 0.051(9) -0.005(7) 0.005(8) -0.008(7)
C22B 0.038(9) 0.042(8) 0.054(7) 0.001(6) 0.007(7) 0.003(7)

loop_
_atom_type_symbol
_atom_type_description
_atom_type_scat_dispersion_real
_atom_type_scat_dispersion_imag
_atom_type_scat_source
C C 0.0181 0.0091 'International Tables Vol C Tables 4.2.6.8 and 6.1.1.4'
H H 0.0000 0.0000 'International Tables Vol C Tables 4.2.6.8 and 6.1.1.4'
N N 0.0311 0.0180 'International Tables Vol C Tables 4.2.6.8 and 6.1.1.4'
O O 0.0492 0.0322 'International Tables Vol C Tables 4.2.6.8 and 6.1.1.4'
Pd Pd 0.1215 3.9337 'International Tables Vol C Tables 4.2.6.8 and 6.1.1.4'
I I -0.3257 6.8362 'International Tables Vol C Tables 4.2.6.8 and 6.1.1.4'

loop_
_geom_angle_atom_site_label_1
_geom_angle_atom_site_label_2
_geom_angle_atom_site_label_3
_geom_angle
C1A Pd1A N1A 79.2(4)
C1A Pd1A N2A 77.9(4)
N1A Pd1A N2A 157.1(4)
C1A Pd1A I1A 178.5(4)
N1A Pd1A I1A 102.2(3)
N2A Pd1A I1A 100.7(3)
C11A O1A C12A 104.2(10)
C17A O2A C18A 105.0(10)
C11A N1A C13A 107.6(11)
C11A N1A Pd1A 114.6(10)
C13A N1A Pd1A 137.4(9)
C17A N2A C19A 109.2(11)
C17A N2A Pd1A 113.4(9)
C19A N2A Pd1A 137.4(9)
C2A C1A C6A 120.2(11)
C2A C1A Pd1A 119.8(8)
C6A C1A Pd1A 120.0(8)
C1A C2A C3A 121.0(12)
C1A C2A C11A 109.6(10)
C3A C2A C11A 129.2(11)
C4A C3A C2A 120.4(12)
C4A C3A H3AA 119.8
C2A C3A H3AA 119.8
C3A C4A C5A 117.8(12)
C3A C4A C7A 122.9(10)
C5A C4A C7A 119.2(10)
C6A C5A C4A 122.8(12)
C6A C5A H5AA 118.6
C4A C5A H5AA 118.6
C1A C6A C5A 117.6(11)
C1A C6A C17A 109.1(10)
C5A C6A C17A 133.3(11)
C10A C7A C9A 110.6(12)
C10A C7A C8A 109.6(12)
C9A C7A C8A 110.5(12)
C10A C7A C4A 111.1(12)
C9A C7A C4A 110.2(11)
C8A C7A C4A 104.7(11)
C7A C8A H8AA 109.5
C7A C8A H8AB 109.5
H8AA C8A H8AB 109.5
C7A C8A H8AC 109.5
H8AA C8A H8AC 109.5
H8AB C8A H8AC 109.5
C7A C9A H9AA 109.5
C7A C9A H9AB 109.5
H9AA C9A H9AB 109.5
C7A C9A H9AC 109.5
H9AA C9A H9AC 109.5
H9AB C9A H9AC 109.5
C7A C10A H10A 109.5
C7A C10A H10B 109.5
H10A C10A H10B 109.5
C7A C10A H10C 109.5
H10A C10A H10C 109.5
H10B C10A H10C 109.5
O1A C11A N1A 119.1(13)
O1A C11A C2A 124.1(11)
N1A C11A C2A 116.5(12)
O1A C12A C13A 110.2(11)
O1A C12A H12A 109.6
C13A C12A H12A 109.6
O1A C12A H12B 109.6
C13A C12A H12B 109.6
H12A C12A H12B 108.1
C14A C13A C12A 116.5(14)
C14A C13A N1A 110.5(12)
C12A C13A N1A 98.6(11)
C14A C13A H13A 110.2
C12A C13A H13A 110.2
N1A C13A H13A 110.2
C13A C14A C15A 116.0(13)
C13A C14A C16A 109.2(13)
C15A C14A C16A 109.0(13)
C13A C14A H14A 107.5
C15A C14A H14A 107.5
C16A C14A H14A 107.5
C14A C15A H15A 109.5
C14A C15A H15B 109.5
H15A C15A H15B 109.5
C14A C15A H15C 109.5
H15A C15A H15C 109.5
H15B C15A H15C 109.5
C14A C16A H16A 109.5
C14A C16A H16B 109.5
H16A C16A H16B 109.5
C14A C16A H16C 109.5
H16A C16A H16C 109.5
H16B C16A H16C 109.5
N2A C17A O2A 117.1(12)
N2A C17A C6A 119.7(12)
O2A C17A C6A 123.2(12)
O2A C18A C19A 103.7(11)
O2A C18A H18A 111.0
C19A C18A H18A 111.0
O2A C18A H18B 111.0
C19A C18A H18B 111.0
H18A C18A H18B 109.0
N2A C19A C18A 104.2(11)
N2A C19A C20A 115.1(13)
C18A C19A C20A 112.3(13)
N2A C19A H19A 108.3
C18A C19A H19A 108.3
C20A C19A H19A 108.3
C22A C20A C21A 111.9(14)
C22A C20A C19A 114.8(13)
C21A C20A C19A 111.5(13)
C22A C20A H20A 105.9
C21A C20A H20A 105.9
C19A C20A H20A 105.9
C20A C21A H21A 109.5
C20A C21A H21B 109.5
H21A C21A H21B 109.5
C20A C21A H21C 109.5
H21A C21A H21C 109.5
H21B C21A H21C 109.5
C20A C22A H22A 109.5
C20A C22A H22B 109.5
H22A C22A H22B 109.5
C20A C22A H22C 109.5
H22A C22A H22C 109.5
H22B C22A H22C 109.5
C1B Pd1B N2B 77.9(4)
C1B Pd1B N1B 79.3(4)
N2B Pd1B N1B 157.1(5)
C1B Pd1B I1B 178.8(4)
N2B Pd1B I1B 101.0(3)
N1B Pd1B I1B 101.9(3)
C11B O1B C12B 103.9(10)
C17B O2B C18B 105.0(10)
C11B N1B C13B 107.3(11)
C11B N1B Pd1B 114.7(10)
C13B N1B Pd1B 137.0(9)
C17B N2B C19B 109.1(11)
C17B N2B Pd1B 113.2(9)
C19B N2B Pd1B 136.7(9)
C2B C1B C6B 119.9(11)
C2B C1B Pd1B 119.6(8)
C6B C1B Pd1B 119.9(8)
C1B C2B C3B 121.1(12)
C1B C2B C11B 109.8(10)
C3B C2B C11B 129.1(11)
C4B C3B C2B 120.6(12)
C4B C3B H3BA 119.7
C2B C3B H3BA 119.7
C3B C4B C5B 117.8(12)
C3B C4B C7B 121.3(10)
C5B C4B C7B 120.9(11)
C6B C5B C4B 122.5(12)
C6B C5B H5BA 118.7
C4B C5B H5BA 118.7
C1B C6B C5B 117.8(12)
C1B C6B C17B 108.4(10)
C5B C6B C17B 133.3(12)
C10B C7B C9B 111.1(12)
C10B C7B C8B 109.5(12)
C9B C7B C8B 110.4(12)
C10B C7B C4B 110.2(12)
C9B C7B C4B 110.7(11)
C8B C7B C4B 104.8(11)
C7B C8B H8BA 109.5
C7B C8B H8BB 109.5
H8BA C8B H8BB 109.5
C7B C8B H8BC 109.5
H8BA C8B H8BC 109.5
H8BB C8B H8BC 109.5
C7B C9B H9BA 109.5
C7B C9B H9BB 109.5
H9BA C9B H9BB 109.5
C7B C9B H9BC 109.5
H9BA C9B H9BC 109.5
H9BB C9B H9BC 109.5
C7B C10B H10D 109.5
C7B C10B H10E 109.5
H10D C10B H10E 109.5
C7B C10B H10F 109.5
H10D C10B H10F 109.5
H10E C10B H10F 109.5
O1B C11B N1B 119.3(13)
O1B C11B C2B 124.0(11)
N1B C11B C2B 116.5(12)
O1B C12B C13B 109.7(11)
O1B C12B H12C 109.7
C13B C12B H12C 109.7
O1B C12B H12D 109.7
C13B C12B H12D 109.7
H12C C12B H12D 108.2
C14B C13B C12B 116.4(13)
C14B C13B N1B 110.4(12)
C12B C13B N1B 98.1(11)
C14B C13B H13B 110.4
C12B C13B H13B 110.4
N1B C13B H13B 110.4
C13B C14B C15B 115.9(13)
C13B C14B C16B 108.9(13)
C15B C14B C16B 109.1(13)
C13B C14B H14B 107.6
C15B C14B H14B 107.6
C16B C14B H14B 107.6
C14B C15B H15D 109.5
C14B C15B H15E 109.5
H15D C15B H15E 109.5
C14B C15B H15F 109.5
H15D C15B H15F 109.5
H15E C15B H15F 109.5
C14B C16B H16D 109.5
C14B C16B H16E 109.5
H16D C16B H16E 109.5
C14B C16B H16F 109.5
H16D C16B H16F 109.5
H16E C16B H16F 109.5
N2B C17B O2B 116.9(12)
N2B C17B C6B 119.3(12)
O2B C17B C6B 122.9(12)
O2B C18B C19B 103.8(11)
O2B C18B H18C 111.0
C19B C18B H18C 111.0
O2B C18B H18D 111.0
C19B C18B H18D 111.0
H18C C18B H18D 109.0
N2B C19B C18B 103.9(11)
N2B C19B C20B 114.2(13)
C18B C19B C20B 112.3(13)
N2B C19B H19B 108.7
C18B C19B H19B 108.7
C20B C19B H19B 108.7
C22B C20B C21B 112.8(14)
C22B C20B C19B 114.7(13)
C21B C20B C19B 111.5(13)
C22B C20B H20B 105.7
C21B C20B H20B 105.7
C19B C20B H20B 105.7
C20B C21B H21D 109.5
C20B C21B H21E 109.5
H21D C21B H21E 109.5
C20B C21B H21F 109.5
H21D C21B H21F 109.5
H21E C21B H21F 109.5
C20B C22B H22D 109.5
C20B C22B H22E 109.5
H22D C22B H22E 109.5
C20B C22B H22F 109.5
H22D C22B H22F 109.5
H22E C22B H22F 109.5

loop_
_geom_bond_atom_site_label_1
_geom_bond_atom_site_label_2
_geom_bond_distance
I1A Pd1A 2.6846(18)
Pd1A C1A 1.944(12)
Pd1A N1A 2.073(11)
Pd1A N2A 2.077(11)
O1A C11A 1.284(15)
O1A C12A 1.452(17)
O2A C17A 1.335(16)
O2A C18A 1.512(16)
N1A C11A 1.306(17)
N1A C13A 1.529(17)
N2A C17A 1.296(17)
N2A C19A 1.441(17)
C1A C2A 1.388(9)
C1A C6A 1.394(9)
C2A C3A 1.391(9)
C2A C11A 1.507(18)
C3A C4A 1.383(9)
C3A H3AA 0.9500
C4A C5A 1.404(9)
C4A C7A 1.559(18)
C5A C6A 1.400(9)
C5A H5AA 0.9500
C6A C17A 1.427(18)
C7A C10A 1.48(2)
C7A C9A 1.506(19)
C7A C8A 1.564(19)
C8A H8AA 0.9800
C8A H8AB 0.9800
C8A H8AC 0.9800
C9A H9AA 0.9800
C9A H9AB 0.9800
C9A H9AC 0.9800
C10A H10A 0.9800
C10A H10B 0.9800
C10A H10C 0.9800
C12A C13A 1.499(19)
C12A H12A 0.9900
C12A H12B 0.9900
C13A C14A 1.44(2)
C13A H13A 1.0000
C14A C15A 1.52(2)
C14A C16A 1.55(2)
C14A H14A 1.0000
C15A H15A 0.9800
C15A H15B 0.9800
C15A H15C 0.9800
C16A H16A 0.9800
C16A H16B 0.9800
C16A H16C 0.9800
C18A C19A 1.52(2)
C18A H18A 0.9900
C18A H18B 0.9900
C19A C20A 1.56(2)
C19A H19A 1.0000
C20A C22A 1.53(2)
C20A C21A 1.54(2)
C20A H20A 1.0000
C21A H21A 0.9800
C21A H21B 0.9800
C21A H21C 0.9800
C22A H22A 0.9800
C22A H22B 0.9800
C22A H22C 0.9800
I1B Pd1B 2.6920(18)
Pd1B C1B 1.944(12)
Pd1B N2B 2.073(11)
Pd1B N1B 2.073(11)
O1B C11B 1.284(15)
O1B C12B 1.455(17)
O2B C17B 1.335(16)
O2B C18B 1.512(16)
N1B C11B 1.306(17)
N1B C13B 1.530(18)
N2B C17B 1.296(17)
N2B C19B 1.442(17)
C1B C2B 1.387(9)
C1B C6B 1.395(10)
C2B C3B 1.388(10)
C2B C11B 1.506(18)
C3B C4B 1.382(10)
C3B H3BA 0.9500
C4B C5B 1.402(10)
C4B C7B 1.560(18)
C5B C6B 1.403(10)
C5B H5BA 0.9500
C6B C17B 1.429(18)
C7B C10B 1.48(2)
C7B C9B 1.503(19)
C7B C8B 1.565(19)
C8B H8BA 0.9800
C8B H8BB 0.9800
C8B H8BC 0.9800
C9B H9BA 0.9800
C9B H9BB 0.9800
C9B H9BC 0.9800
C10B H10D 0.9800
C10B H10E 0.9800
C10B H10F 0.9800
C12B C13B 1.501(19)
C12B H12C 0.9900
C12B H12D 0.9900
C13B C14B 1.44(2)
C13B H13B 1.0000
C14B C15B 1.52(2)
C14B C16B 1.55(2)
C14B H14B 1.0000
C15B H15D 0.9800
C15B H15E 0.9800
C15B H15F 0.9800
C16B H16D 0.9800
C16B H16E 0.9800
C16B H16F 0.9800
C18B C19B 1.52(2)
C18B H18C 0.9900
C18B H18D 0.9900
C19B C20B 1.57(2)
C19B H19B 1.0000
C20B C22B 1.53(2)
C20B C21B 1.53(2)
C20B H20B 1.0000
C21B H21D 0.9800
C21B H21E 0.9800
C21B H21F 0.9800
C22B H22D 0.9800
C22B H22E 0.9800
C22B H22F 0.9800

loop_
_geom_torsion_atom_site_label_1
_geom_torsion_atom_site_label_2
_geom_torsion_atom_site_label_3
_geom_torsion_atom_site_label_4
_geom_torsion
C1A Pd1A N1A C11A 4.2(16)
N2A Pd1A N1A C11A 8(3)
I1A Pd1A N1A C11A -176.6(14)
C1A Pd1A N1A C13A 175.6(18)
N2A Pd1A N1A C13A 179.3(15)
I1A Pd1A N1A C13A -5.2(17)
C1A Pd1A N2A C17A -0.8(15)
N1A Pd1A N2A C17A -4(3)
I1A Pd1A N2A C17A 180.0(14)
C1A Pd1A N2A C19A -177.4(19)
N1A Pd1A N2A C19A 178.8(17)
I1A Pd1A N2A C19A 3.3(18)
N1A Pd1A C1A C2A -2.2(17)
N2A Pd1A C1A C2A 179.3(19)
I1A Pd1A C1A C2A -153(20)
N1A Pd1A C1A C6A 178.7(18)
N2A Pd1A C1A C6A 0.2(16)
I1A Pd1A C1A C6A 28(23)
C6A C1A C2A C3A -6(3)
Pd1A C1A C2A C3A 175.1(16)
C6A C1A C2A C11A 179.3(18)
Pd1A C1A C2A C11A 0(3)
C1A C2A C3A C4A 4(3)
C11A C2A C3A C4A 178(2)
C2A C3A C4A C5A 0(3)
C2A C3A C4A C7A 176.1(17)
C3A C4A C5A C6A -2(3)
C7A C4A C5A C6A -178.6(18)
C2A C1A C6A C5A 3(3)
Pd1A C1A C6A C5A -177.5(16)
C2A C1A C6A C17A -179(2)
Pd1A C1A C6A C17A 0(2)
C4A C5A C6A C1A 1(3)
C4A C5A C6A C17A -177(2)
C3A C4A C7A C10A 12(2)
C5A C4A C7A C10A -172.2(17)
C3A C4A C7A C9A 134.9(19)
C5A C4A C7A C9A -49(2)
C3A C4A C7A C8A -106.3(19)
C5A C4A C7A C8A 70(2)
C12A O1A C11A N1A -6(3)
C12A O1A C11A C2A -179.9(19)
C13A N1A C11A O1A 6(3)
Pd1A N1A C11A O1A -179.6(15)
C13A N1A C11A C2A -179.2(16)
Pd1A N1A C11A C2A -5(2)
C1A C2A C11A O1A 177(2)
C3A C2A C11A O1A 3(4)
C1A C2A C11A N1A 3(3)
C3A C2A C11A N1A -171(2)
C11A O1A C12A C13A 3(2)
O1A C12A C13A C14A 118.4(16)
O1A C12A C13A N1A 0.3(18)
C11A N1A C13A C14A -126.0(17)
Pd1A N1A C13A C14A 62(2)
C11A N1A C13A C12A -3.5(18)
Pd1A N1A C13A C12A -175.4(15)
C12A C13A C14A C15A -52.2(19)
N1A C13A C14A C15A 59.2(17)
C12A C13A C14A C16A 71.3(17)
N1A C13A C14A C16A -177.3(13)
C19A N2A C17A O2A -3(2)
Pd1A N2A C17A O2A 179.1(14)
C19A N2A C17A C6A 178.9(19)
Pd1A N2A C17A C6A 1(3)
C18A O2A C17A N2A -3(2)
C18A O2A C17A C6A 175(2)
C1A C6A C17A N2A -1(3)
C5A C6A C17A N2A 176(2)
C1A C6A C17A O2A -178.8(19)
C5A C6A C17A O2A -1(4)
C17A O2A C18A C19A 7.3(19)
C17A N2A C19A C18A 8(2)
Pd1A N2A C19A C18A -175.5(14)
C17A N2A C19A C20A -115.7(17)
Pd1A N2A C19A C20A 61(2)
O2A C18A C19A N2A -8.9(17)
O2A C18A C19A C20A 116.3(14)
N2A C19A C20A C22A 58.2(19)
C18A C19A C20A C22A -60.8(18)
N2A C19A C20A C21A -173.2(14)
C18A C19A C20A C21A 67.9(17)
C1B Pd1B N1B C11B -1.7(14)
N2B Pd1B N1B C11B 2(2)
I1B Pd1B N1B C11B 178.1(13)
C1B Pd1B N1B C13B -168.0(15)
N2B Pd1B N1B C13B -164.5(14)
I1B Pd1B N1B C13B 11.8(14)
C1B Pd1B N2B C17B -3.7(14)
N1B Pd1B N2B C17B -7(2)
I1B Pd1B N2B C17B 176.5(13)
C1B Pd1B N2B C19B -170.5(18)
N1B Pd1B N2B C19B -174.0(15)
I1B Pd1B N2B C19B 9.7(16)
N2B Pd1B C1B C2B -175.1(18)
N1B Pd1B C1B C2B 3.5(16)
I1B Pd1B C1B C2B -163(29)
N2B Pd1B C1B C6B -3.7(15)
N1B Pd1B C1B C6B 174.9(17)
I1B Pd1B C1B C6B 8(31)
C6B C1B C2B C3B 6(3)
Pd1B C1B C2B C3B 177.6(16)
C6B C1B C2B C11B -175.8(18)
Pd1B C1B C2B C11B -4(2)
C1B C2B C3B C4B -4(3)
C11B C2B C3B C4B 178.5(19)
C2B C3B C4B C5B 2(3)
C2B C3B C4B C7B -174.6(17)
C3B C4B C5B C6B -2(3)
C7B C4B C5B C6B 174.4(18)
C2B C1B C6B C5B -6(3)
Pd1B C1B C6B C5B -177.7(16)
C2B C1B C6B C17B -179.1(19)
Pd1B C1B C6B C17B 10(2)
C4B C5B C6B C1B 4(3)
C4B C5B C6B C17B 175(2)
C3B C4B C7B C10B 58(2)
C5B C4B C7B C10B -118.7(19)
C3B C4B C7B C9B -178.9(17)
C5B C4B C7B C9B 5(2)
C3B C4B C7B C8B -60(2)
C5B C4B C7B C8B 123.6(18)
C12B O1B C11B N1B -3(2)
C12B O1B C11B C2B -178.2(18)
C13B N1B C11B O1B -5(2)
Pd1B N1B C11B O1B -175.5(13)
C13B N1B C11B C2B 170.0(15)
Pd1B N1B C11B C2B 0(2)
C1B C2B C11B O1B 177.8(19)
C3B C2B C11B O1B -4(3)
C1B C2B C11B N1B 3(3)
C3B C2B C11B N1B -179(2)
C11B O1B C12B C13B 10.7(19)
O1B C12B C13B C14B 105.0(16)
O1B C12B C13B N1B -12.7(16)
C11B N1B C13B C14B -111.6(16)
Pd1B N1B C13B C14B 55.4(18)
C11B N1B C13B C12B 10.6(16)
Pd1B N1B C13B C12B 177.6(13)
C12B C13B C14B C15B -50.0(19)
N1B C13B C14B C15B 60.7(17)
C12B C13B C14B C16B 73.3(17)
N1B C13B C14B C16B -175.9(13)
C19B N2B C17B O2B -9(2)
Pd1B N2B C17B O2B -179.4(12)
C19B N2B C17B C6B -178.9(17)
Pd1B N2B C17B C6B 11(2)
C18B O2B C17B N2B 2(2)
C18B O2B C17B C6B 171.6(18)
C1B C6B C17B N2B -13(3)
C5B C6B C17B N2B 176(2)
C1B C6B C17B O2B 177.7(18)
C5B C6B C17B O2B 6(4)
C17B O2B C18B C19B 5.2(17)
C17B N2B C19B C18B 11.4(18)
Pd1B N2B C19B C18B 178.5(13)
C17B N2B C19B C20B -111.3(17)
Pd1B N2B C19B C20B 56(2)
O2B C18B C19B N2B -9.7(16)
O2B C18B C19B C20B 114.2(14)
N2B C19B C20B C22B 63.5(19)
C18B C19B C20B C22B -54.5(18)
N2B C19B C20B C21B -166.8(14)
C18B C19B C20B C21B 75.2(17)
